data_4519251
loop_
_publ_author_name
'Hirose, Jumpei'
'Wakikawa, Takumi'
'Satake, Shun'
'Kojima, Masahiro'
'Hatano, Manabu'
'Ishihara, Kazuaki'
'Yoshino, Tatsuhiko'
'Matsunaga, Shigeki'

_publ_section_title
;
 Cp*RhIII/Chiral Disulfonate/CuOAc Catalyst System for the
 Enantioselective Intramolecular Oxyamination of Alkenes
;
_journal_issue 24
_journal_name_full 'ACS Catalysis'
_journal_page_first 15187
_journal_page_last 15193
_journal_paper_doi 10.1021/acscatal.1c04699
_journal_volume 11
_journal_year 2021
_chemical_absolute_configuration ad
_chemical_formula_moiety 'C28 H31 N O4 S'
_chemical_formula_sum 'C28 H31 N O4 S'
_chemical_formula_weight 477.60
_space_group_crystal_system triclinic
_space_group_IT_number 1
_space_group_name_Hall 'P 1'
_space_group_name_H-M_alt 'P 1'
_atom_sites_solution_hydrogens geom
_atom_sites_solution_primary dual
_audit_creation_date 2021-01-25
_audit_creation_method
;
Olex2 1.3
(compiled 2020.11.12 svn.r5f609507 for OlexSys, GUI svn.r6226)
;
_cell_angle_alpha 85.163(4)
_cell_angle_beta 69.406(3)
_cell_angle_gamma 65.577(3)
_cell_formula_units_Z 2
_cell_length_a 11.2477(7)
_cell_length_b 11.2911(7)
_cell_length_c 11.5245(7)
_cell_measurement_reflns_used 16010
_cell_measurement_temperature 233(2)
_cell_measurement_theta_max 68.21
_cell_measurement_theta_min 3.57
_cell_volume 1244.26(14)
_computing_cell_refinement 'RAPID AUTO'
_computing_data_collection 'RAPID AUTO (Rigaku, ????)'
_computing_data_reduction 'RAPID AUTO'
_computing_molecular_graphics 'Olex2 1.3 (Dolomanov et al., 2009)'
_computing_publication_material 'Olex2 1.3 (Dolomanov et al., 2009)'
_computing_structure_refinement 'SHELXL 2018/3 (Sheldrick, 2015)'
_computing_structure_solution 'SHELXT 2018/2 (Sheldrick, 2018)'
_diffrn_ambient_temperature 233(2)
_diffrn_detector_area_resol_mean 10.00
_diffrn_measured_fraction_theta_full 0.982
_diffrn_measured_fraction_theta_max 0.981
_diffrn_measurement_device_type 'Rigaku RAXIS-RAPID'
_diffrn_measurement_method \w
_diffrn_radiation_type CuK\a
_diffrn_radiation_wavelength 1.5418
_diffrn_reflns_av_R_equivalents 0.0282
_diffrn_reflns_av_unetI/netI 0.0340
_diffrn_reflns_Laue_measured_fraction_full 0.982
_diffrn_reflns_Laue_measured_fraction_max 0.981
_diffrn_reflns_limit_h_max 13
_diffrn_reflns_limit_h_min -13
_diffrn_reflns_limit_k_max 13
_diffrn_reflns_limit_k_min -12
_diffrn_reflns_limit_l_max 13
_diffrn_reflns_limit_l_min -13
_diffrn_reflns_number 14241
_diffrn_reflns_point_group_measured_fraction_full 0.825
_diffrn_reflns_point_group_measured_fraction_max 0.823
_diffrn_reflns_theta_full 67.680
_diffrn_reflns_theta_max 68.144
_diffrn_reflns_theta_min 4.108
_diffrn_source_current 40.0
_diffrn_source_power 1.6
_diffrn_source_voltage 40.0
_exptl_absorpt_coefficient_mu 1.430
_exptl_absorpt_correction_T_max 1.0000
_exptl_absorpt_correction_T_min 0.5533
_exptl_absorpt_correction_type multi-scan
_exptl_absorpt_process_details 'ABSCOR (Rigaku, 1995)'
_exptl_crystal_colour colorless
_exptl_crystal_density_diffrn 1.275
_exptl_crystal_description block
_exptl_crystal_F_000 508
_exptl_crystal_size_max 0.570
_exptl_crystal_size_mid 0.310
_exptl_crystal_size_min 0.310
_refine_diff_density_max 0.437
_refine_diff_density_min -0.348
_refine_diff_density_rms 0.042
_refine_ls_abs_structure_details
;
 Refined as an inversion twin.
;
_refine_ls_abs_structure_Flack 0.075(16)
_refine_ls_extinction_coef 0.0065(6)
_refine_ls_extinction_expression Fc^*^=kFc[1+0.001xFc^2^\l^3^/sin(2\q)]^-1/4^
_refine_ls_extinction_method 'SHELXL-2018/3 (Sheldrick 2018)'
_refine_ls_goodness_of_fit_ref 1.062
_refine_ls_hydrogen_treatment constr
_refine_ls_matrix_type full
_refine_ls_number_parameters 619
_refine_ls_number_reflns 7491
_refine_ls_number_restraints 3
_refine_ls_restrained_S_all 1.062
_refine_ls_R_factor_all 0.0396
_refine_ls_R_factor_gt 0.0377
_refine_ls_shift/su_max 0.000
_refine_ls_shift/su_mean 0.000
_refine_ls_structure_factor_coef Fsqd
_refine_ls_weighting_details 'w=1/[\s^2^(Fo^2^)+(0.0758P)^2^+0.0137P] where P=(Fo^2^+2Fc^2^)/3'
_refine_ls_weighting_scheme calc
_refine_ls_wR_factor_gt 0.1048
_refine_ls_wR_factor_ref 0.1062
_reflns_Friedel_coverage 0.679
_reflns_Friedel_fraction_full 0.669
_reflns_Friedel_fraction_max 0.666
_reflns_number_gt 7080
_reflns_number_total 7491
_reflns_threshold_expression 'I > 2\s(I)'
_cod_data_source_file cs1c04699_si_003.cif
_cod_data_source_block product
_cod_database_code 4519251
_shelx_shelxl_version_number 2018/3
_shelx_space_group_comment
;
The symmetry employed for this shelxl refinement is uniquely defined
by the following loop, which should always be used as a source of
symmetry information in preference to the above space-group names.
They are only intended as comments.
;
_olex2_refinement_description
;
1. Twinned data refinement
 Scales: 0.925(16)
 0.075(16)
2. Fixed Uiso
 At 1.2 times of:
  All C(H) groups, All C(H,H) groups, All N(H) groups
 At 1.5 times of:
  All C(H,H,H) groups
3.a Secondary CH2 refined with riding coordinates:
 C00J(H00A,H00B), C00P(H00E,H00H), C00Y(H00J,H00K), C010(H01R,H01S), C012(H01T,
 H01U), C014(H01A,H01B), C015(H01V,H01W), C017(H01X,H01Y), C019(H01C,H01D),
 C01A(H01Z,H), C01L(H01I,H01K), C01S(H5,HC)
3.b Aromatic/amide H refined with riding coordinates:
 N008(H008), C00C(H00C), C00D(H00D), N00F(H00F), C00G(H00G), C00I(H00I),
 C00O(H00O), C00R(H00R), C00S(H00S), C00W(H00W), C00X(H00X), C00Z(H00Z),
 C011(H011), C018(H018), C01B(H01), C01C(H1), C01D(H01E), C01E(H01F),
 C01F(H01G), C01H(H01H), C01J(H01J), C01M(H2), C01O(H3), C01T(H6), C01U(H7),
 C01V(H8)
3.c Idealised Me refined as rotating group:
 C01N(H01L,H01M,H01N), C01P(H4,HA,HB), C01Q(H01O,H01P,H01Q), C01W(H9,HD,HE)
;
_olex2_submission_special_instructions 'No special instructions were received'

loop_
_space_group_symop_operation_xyz
'x, y, z'

loop_
_atom_site_label
_atom_site_type_symbol
_atom_site_fract_x
_atom_site_fract_y
_atom_site_fract_z
_atom_site_U_iso_or_equiv
_atom_site_adp_type
_atom_site_occupancy
_atom_site_site_symmetry_order
_atom_site_calc_flag
_atom_site_refinement_flags_posn
_atom_site_refinement_flags_adp
_atom_site_refinement_flags_occupancy
_atom_site_disorder_assembly
_atom_site_disorder_group
S01 S 0.63666(6) 0.30116(7) 0.53586(6) 0.03280(19) Uani 1 1 d . . . . .
S02 S 0.37835(6) 0.70222(7) 0.45857(6) 0.0367(2) Uani 1 1 d . . . . .
O003 O 0.6670(2) 0.4119(2) 0.4888(2) 0.0405(5) Uani 1 1 d . . . . .
O004 O 0.7459(2) 0.1734(2) 0.4994(2) 0.0431(6) Uani 1 1 d . . . . .
O005 O 0.5949(3) 0.6059(3) -0.0809(2) 0.0641(8) Uani 1 1 d . . . . .
O006 O 0.6917(2) 0.8873(2) 0.5099(2) 0.0480(6) Uani 1 1 d . . . . .
O007 O 0.2288(2) 0.3649(2) 0.5396(2) 0.0393(5) Uani 1 1 d . . . . .
N008 N 0.5058(3) 0.6924(3) 0.4990(2) 0.0380(6) Uani 1 1 d . . . . .
H008 H 0.544437 0.625377 0.536778 0.046 Uiso 1 1 calc R U . . .
O009 O 0.2723(2) 0.8326(2) 0.4917(2) 0.0476(6) Uani 1 1 d . . . . .
O00A O 0.3461(2) 0.5948(2) 0.5105(2) 0.0434(6) Uani 1 1 d . . . . .
C00B C 0.6714(3) 0.7685(3) 0.5247(3) 0.0384(8) Uani 1 1 d . . . . .
C00C C 0.4556(3) 0.4349(3) 0.7586(3) 0.0362(7) Uani 1 1 d . . . . .
H00C H 0.412719 0.500097 0.712178 0.043 Uiso 1 1 calc R U . . .
C00D C 0.6357(3) 0.2218(3) 0.7658(3) 0.0389(8) Uani 1 1 d . . . . .
H00D H 0.712582 0.145624 0.723593 0.047 Uiso 1 1 calc R U . . .
C00E C 0.7268(3) -0.0479(3) 0.0735(3) 0.0382(7) Uani 1 1 d . . . . .
N00F N 0.5114(3) 0.3106(3) 0.4924(2) 0.0350(6) Uani 1 1 d . . . . .
H00F H 0.476015 0.374594 0.450038 0.042 Uiso 1 1 calc R U . . .
C00G C 0.5854(4) 0.2365(4) 0.8952(3) 0.0457(9) Uani 1 1 d . . . . .
H00G H 0.627643 0.171349 0.942119 0.055 Uiso 1 1 calc R U . . .
C00H C 0.6037(3) 0.5406(4) 0.1103(3) 0.0417(8) Uani 1 1 d . . . . .
C00I C 0.6352(3) 0.1406(4) 0.2154(3) 0.0399(8) Uani 1 1 d . . . . .
H00I H 0.651578 0.200922 0.252067 0.048 Uiso 1 1 calc R U . . .
C00J C 0.4588(3) 0.2087(3) 0.5260(3) 0.0357(7) Uani 1 1 d . . . . .
H00A H 0.427043 0.204360 0.616446 0.043 Uiso 1 1 calc R U . . .
H00B H 0.533625 0.123895 0.488388 0.043 Uiso 1 1 calc R U . . .
C00K C 0.5038(3) 0.8477(3) 0.7495(3) 0.0403(8) Uani 1 1 d . . . . .
C00L C 0.8422(4) -0.1455(4) -0.0257(3) 0.0404(8) Uani 1 1 d . . . . .
C00M C 0.5390(4) 0.6372(4) 0.0436(3) 0.0463(9) Uani 1 1 d . . . . .
O00N O 0.4144(3) 0.3779(3) 1.0769(2) 0.0622(8) Uani 1 1 d . . . . .
C00O C 0.7457(3) 0.0471(3) 0.1268(3) 0.0397(8) Uani 1 1 d . . . . .
H00O H 0.834754 0.047220 0.101867 0.048 Uiso 1 1 calc R U . . .
C00P C 0.3784(3) 0.2589(3) 0.3394(3) 0.0381(7) Uani 1 1 d . . . . .
H00E H 0.296923 0.277957 0.315912 0.046 Uiso 1 1 calc R U . . .
H00H H 0.398869 0.336341 0.325555 0.046 Uiso 1 1 calc R U . . .
C00Q C 0.4419(3) 0.6763(3) 0.2950(3) 0.0378(8) Uani 1 1 d . . . . .
C00R C 0.2597(4) 0.9418(4) 0.8764(3) 0.0437(8) Uani 1 1 d . . . . .
H00R H 0.172117 0.938324 0.903494 0.052 Uiso 1 1 calc R U . . .
C00S C 0.5165(4) 0.9501(4) 0.7945(4) 0.0534(10) Uani 1 1 d . . . . .
H00S H 0.603992 0.953748 0.767262 0.064 Uiso 1 1 calc R U . . .
C00T C 0.1559(4) 1.1426(4) 1.0214(3) 0.0442(9) Uani 1 1 d . . . . .
C00U C 0.1150(3) 0.2236(3) 0.5880(3) 0.0427(8) Uani 1 1 d . . . . .
C00V C 0.5716(3) 0.3205(3) 0.6999(3) 0.0340(7) Uani 1 1 d . . . . .
C00W C 0.9663(4) -0.3658(4) -0.1213(4) 0.0569(10) Uani 1 1 d . . . . .
H00W H 0.978072 -0.453278 -0.119949 0.068 Uiso 1 1 calc R U . . .
C00X C 0.9335(4) -0.1100(4) -0.1238(3) 0.0510(9) Uani 1 1 d . . . . .
H00X H 0.923740 -0.023105 -0.125318 0.061 Uiso 1 1 calc R U . . .
C00Y C 0.2939(4) 0.4995(4) 1.1020(3) 0.0534(10) Uani 1 1 d . . . . .
H00J H 0.299321 0.559537 1.154548 0.064 Uiso 1 1 calc R U . . .
H00K H 0.209305 0.485229 1.145858 0.064 Uiso 1 1 calc R U . . .
C00Z C 0.4035(4) 1.0472(4) 0.8784(4) 0.0519(10) Uani 1 1 d . . . . .
H00Z H 0.415011 1.116423 0.906045 0.062 Uiso 1 1 calc R U . . .
C010 C 0.6296(4) 0.7395(4) 0.6630(3) 0.0420(8) Uani 1 1 d . . . . .
H01R H 0.611262 0.661029 0.670859 0.050 Uiso 1 1 calc R U . . .
H01S H 0.708795 0.720199 0.689930 0.050 Uiso 1 1 calc R U . . .
C011 C -0.0560(4) 1.3242(5) 1.2146(4) 0.0631(12) Uani 1 1 d . . . . .
H011 H -0.126155 1.385507 1.279594 0.076 Uiso 1 1 calc R U . . .
C012 C 0.5564(3) 0.7953(3) 0.4725(3) 0.0401(8) Uani 1 1 d . . . . .
H01T H 0.479064 0.879199 0.509322 0.048 Uiso 1 1 calc R U . . .
H01U H 0.592224 0.801106 0.382464 0.048 Uiso 1 1 calc R U . . .
C013 C 0.4727(4) 0.3487(4) 0.9514(3) 0.0439(8) Uani 1 1 d . . . . .
C014 C 0.1214(3) 0.3418(4) 0.6355(3) 0.0472(8) Uani 1 1 d . . . . .
H01A H 0.032061 0.417762 0.652499 0.057 Uiso 1 1 calc R U . . .
H01B H 0.143027 0.324217 0.712128 0.057 Uiso 1 1 calc R U . . .
C015 C 0.8131(4) 0.6605(4) 0.4490(4) 0.0493(9) Uani 1 1 d . . . . .
H01V H 0.806656 0.625973 0.377204 0.059 Uiso 1 1 calc R U . . .
H01W H 0.843364 0.588670 0.500618 0.059 Uiso 1 1 calc R U . . .
C016 C 0.5004(3) 0.1481(4) 0.2522(3) 0.0395(8) Uani 1 1 d . . . . .
C017 C 0.7165(4) 0.4267(4) 0.0228(3) 0.0564(11) Uani 1 1 d . . . . .
H01X H 0.694209 0.350309 0.035211 0.068 Uiso 1 1 calc R U . . .
H01Y H 0.806759 0.403517 0.031912 0.068 Uiso 1 1 calc R U . . .
C018 C 0.3725(4) 0.8452(4) 0.7914(3) 0.0429(8) Uani 1 1 d . . . . .
H018 H 0.360469 0.777498 0.761678 0.052 Uiso 1 1 calc R U . . .
C019 C 0.2890(4) 0.5575(4) 0.9779(3) 0.0525(10) Uani 1 1 d . . . . .
H01C H 0.199619 0.576795 0.968690 0.063 Uiso 1 1 calc R U . . .
H01D H 0.305441 0.637062 0.969157 0.063 Uiso 1 1 calc R U . . .
C01A C 0.7155(4) 0.4808(5) -0.1037(3) 0.0591(11) Uani 1 1 d . . . . .
H01Z H 0.801445 0.492649 -0.147848 0.071 Uiso 1 1 calc R U . . .
H H 0.709080 0.420135 -0.154829 0.071 Uiso 1 1 calc R U . . .
C01B C 0.0678(4) 1.1045(4) 1.1211(3) 0.0520(10) Uani 1 1 d . . . . .
H01 H 0.080063 1.016897 1.123609 0.062 Uiso 1 1 calc R U . . .
C01C C 0.1344(4) 1.2724(4) 1.0206(4) 0.0525(10) Uani 1 1 d . . . . .
H1 H 0.191828 1.300236 0.953960 0.063 Uiso 1 1 calc R U . . .
C01D C 0.4826(4) 0.0531(4) 0.1996(3) 0.0480(9) Uani 1 1 d . . . . .
H01E H 0.393191 0.054120 0.223590 0.058 Uiso 1 1 calc R U . . .
C01E C 1.0383(4) -0.2001(5) -0.2192(4) 0.0572(10) Uani 1 1 d . . . . .
H01F H 1.098678 -0.173771 -0.284360 0.069 Uiso 1 1 calc R U . . .
C01F C 1.0549(4) -0.3276(4) -0.2193(4) 0.0552(10) Uani 1 1 d . . . . .
H01G H 1.125161 -0.388323 -0.284787 0.066 Uiso 1 1 calc R U . . .
C01G C 0.9158(3) 0.7267(4) 0.4061(3) 0.0448(8) Uani 1 1 d . . . . .
C01H C 0.8615(4) -0.2767(4) -0.0260(3) 0.0507(9) Uani 1 1 d . . . . .
H01H H 0.802276 -0.304031 0.039365 0.061 Uiso 1 1 calc R U . . .
C01I C 0.4066(3) 0.4489(4) 0.8860(3) 0.0400(8) Uani 1 1 d . . . . .
C01J C 0.5923(4) -0.0424(4) 0.1134(3) 0.0481(9) Uani 1 1 d . . . . .
H01J H 0.576191 -0.105520 0.080613 0.058 Uiso 1 1 calc R U . . .
C01K C 0.3374(3) 0.2394(3) 0.4799(3) 0.0342(7) Uani 1 1 d . . . . .
C01L C 0.2717(3) 0.1410(3) 0.5237(3) 0.0389(7) Uani 1 1 d . . . . .
H01I H 0.311136 0.084213 0.581952 0.047 Uiso 1 1 calc R U . . .
H01K H 0.288065 0.086770 0.452884 0.047 Uiso 1 1 calc R U . . .
C01M C 0.3794(4) 0.7713(4) 0.2257(3) 0.0431(8) Uani 1 1 d . . . . .
H2 H 0.303827 0.849153 0.265843 0.052 Uiso 1 1 calc R U . . .
C01N C 0.0473(4) 0.1553(4) 0.6946(4) 0.0655(11) Uani 1 1 d . . . . .
H01L H 0.093878 0.135996 0.754869 0.098 Uiso 1 1 calc R U . . .
H01M H 0.055567 0.074734 0.661875 0.098 Uiso 1 1 calc R U . . .
H01N H -0.050453 0.211865 0.734467 0.098 Uiso 1 1 calc R U . . .
C01O C -0.0386(4) 1.1958(6) 1.2175(4) 0.0664(13) Uani 1 1 d . . . . .
H3 H -0.097910 1.169582 1.283820 0.080 Uiso 1 1 calc R U . . .
C01P C 1.0543(4) 0.6449(4) 0.4253(4) 0.0653(11) Uani 1 1 d . . . . .
H4 H 1.036597 0.625734 0.511840 0.098 Uiso 1 1 calc R U . . .
HA H 1.112268 0.693225 0.402684 0.098 Uiso 1 1 calc R U . . .
HB H 1.101831 0.563984 0.373459 0.098 Uiso 1 1 calc R U . . .
C01Q C 0.0376(4) 0.2620(4) 0.4966(4) 0.0661(11) Uani 1 1 d . . . . .
H01O H -0.061248 0.309990 0.541240 0.099 Uiso 1 1 calc R U . . .
H01P H 0.052665 0.184149 0.453458 0.099 Uiso 1 1 calc R U . . .
H01Q H 0.072070 0.316486 0.436798 0.099 Uiso 1 1 calc R U . . .
C01R C 0.2732(3) 1.0435(4) 0.9224(3) 0.0407(8) Uani 1 1 d . . . . .
C01S C 0.8356(3) 0.8521(4) 0.4900(4) 0.0532(9) Uani 1 1 d . . . . .
H5 H 0.852113 0.837917 0.569038 0.064 Uiso 1 1 calc R U . . .
HC H 0.864074 0.920811 0.449847 0.064 Uiso 1 1 calc R U . . .
C01T C 0.5531(3) 0.5596(4) 0.2396(3) 0.0412(8) Uani 1 1 d . . . . .
H6 H 0.593269 0.494936 0.288006 0.049 Uiso 1 1 calc R U . . .
C01U C 0.0296(4) 1.3620(5) 1.1164(4) 0.0601(11) Uani 1 1 d . . . . .
H7 H 0.016926 1.449720 1.114111 0.072 Uiso 1 1 calc R U . . .
C01V C 0.4277(4) 0.7521(4) 0.0972(4) 0.0513(10) Uani 1 1 d . . . . .
H8 H 0.385815 0.815445 0.048746 0.062 Uiso 1 1 calc R U . . .
C01W C 0.9415(5) 0.7568(5) 0.2706(4) 0.0706(12) Uani 1 1 d . . . . .
H9 H 0.978894 0.676690 0.219739 0.106 Uiso 1 1 calc R U . . .
HD H 1.007597 0.796613 0.244370 0.106 Uiso 1 1 calc R U . . .
HE H 0.854399 0.816464 0.261286 0.106 Uiso 1 1 calc R U . . .

loop_
_atom_site_aniso_label
_atom_site_aniso_U_11
_atom_site_aniso_U_22
_atom_site_aniso_U_33
_atom_site_aniso_U_23
_atom_site_aniso_U_13
_atom_site_aniso_U_12
S01 0.0305(3) 0.0342(4) 0.0309(3) 0.0009(3) -0.0088(3) -0.0120(3)
S02 0.0336(4) 0.0350(5) 0.0368(4) 0.0018(3) -0.0105(3) -0.0112(3)
O003 0.0378(12) 0.0375(14) 0.0442(13) 0.0063(10) -0.0114(9) -0.0167(11)
O004 0.0346(11) 0.0387(15) 0.0450(13) -0.0005(11) -0.0080(10) -0.0087(11)
O005 0.080(2) 0.078(2) 0.0359(14) 0.0062(13) -0.0246(13) -0.0308(17)
O006 0.0430(12) 0.0332(13) 0.0631(15) -0.0023(11) -0.0158(11) -0.0126(11)
O007 0.0383(11) 0.0304(12) 0.0425(11) -0.0023(9) -0.0084(9) -0.0115(10)
N008 0.0441(15) 0.0344(16) 0.0389(15) 0.0031(12) -0.0195(12) -0.0152(13)
O009 0.0393(13) 0.0373(15) 0.0522(15) 0.0004(11) -0.0124(11) -0.0050(12)
O00A 0.0386(12) 0.0451(15) 0.0440(13) 0.0077(11) -0.0096(10) -0.0199(11)
C00B 0.0386(18) 0.028(2) 0.0434(18) -0.0033(14) -0.0108(14) -0.0110(15)
C00C 0.0347(16) 0.0412(19) 0.0316(15) 0.0045(14) -0.0135(12) -0.0134(15)
C00D 0.0397(17) 0.035(2) 0.0440(19) 0.0057(15) -0.0195(15) -0.0136(15)
C00E 0.0428(17) 0.041(2) 0.0330(16) 0.0021(14) -0.0129(13) -0.0191(15)
N00F 0.0410(14) 0.0343(16) 0.0310(13) 0.0066(11) -0.0152(11) -0.0155(13)
C00G 0.052(2) 0.049(2) 0.0403(18) 0.0126(16) -0.0235(16) -0.0208(18)
C00H 0.0430(18) 0.053(2) 0.0353(17) 0.0042(15) -0.0151(14) -0.0246(17)
C00I 0.0472(18) 0.044(2) 0.0370(16) 0.0011(14) -0.0179(13) -0.0239(16)
C00J 0.0383(16) 0.0337(19) 0.0372(16) 0.0038(13) -0.0169(13) -0.0139(14)
C00K 0.0430(18) 0.043(2) 0.0373(17) -0.0003(15) -0.0166(14) -0.0176(16)
C00L 0.0428(17) 0.045(2) 0.0361(17) 0.0004(14) -0.0131(13) -0.0212(16)
C00M 0.058(2) 0.057(2) 0.0368(17) 0.0069(16) -0.0192(15) -0.034(2)
O00N 0.0651(17) 0.080(2) 0.0310(12) 0.0050(13) -0.0145(11) -0.0219(16)
C00O 0.0381(16) 0.049(2) 0.0395(17) 0.0044(15) -0.0176(13) -0.0216(16)
C00P 0.0424(17) 0.038(2) 0.0351(17) 0.0043(14) -0.0179(14) -0.0141(16)
C00Q 0.0379(17) 0.042(2) 0.0405(18) 0.0086(15) -0.0181(14) -0.0206(16)
C00R 0.0433(18) 0.053(2) 0.0399(17) 0.0021(16) -0.0138(14) -0.0247(18)
C00S 0.0440(19) 0.063(3) 0.054(2) -0.0125(19) -0.0067(16) -0.0291(19)
C00T 0.0415(18) 0.056(2) 0.0382(17) -0.0028(16) -0.0150(14) -0.0209(17)
C00U 0.0346(16) 0.038(2) 0.0504(18) 0.0084(15) -0.0133(13) -0.0127(14)
C00V 0.0362(16) 0.038(2) 0.0314(15) 0.0015(14) -0.0130(12) -0.0171(15)
C00W 0.057(2) 0.052(3) 0.059(2) -0.0113(18) -0.0133(17) -0.023(2)
C00X 0.050(2) 0.052(2) 0.046(2) 0.0023(17) -0.0077(15) -0.0234(18)
C00Y 0.051(2) 0.074(3) 0.0371(18) 0.0007(18) -0.0122(15) -0.030(2)
C00Z 0.050(2) 0.054(3) 0.053(2) -0.0164(18) -0.0068(16) -0.0284(19)
C010 0.0416(17) 0.041(2) 0.0446(19) 0.0010(16) -0.0205(15) -0.0132(16)
C011 0.044(2) 0.083(3) 0.052(2) -0.020(2) -0.0119(17) -0.015(2)
C012 0.0434(18) 0.0333(19) 0.0411(17) 0.0021(14) -0.0145(14) -0.0136(16)
C013 0.0473(19) 0.061(2) 0.0329(16) 0.0101(16) -0.0192(14) -0.0284(18)
C014 0.0411(17) 0.047(2) 0.0445(17) -0.0003(14) -0.0080(13) -0.0148(15)
C015 0.0449(18) 0.034(2) 0.054(2) -0.0045(15) -0.0093(15) -0.0072(15)
C016 0.0435(17) 0.046(2) 0.0308(16) 0.0042(14) -0.0159(13) -0.0185(16)
C017 0.0452(19) 0.075(3) 0.0400(19) -0.0105(19) -0.0134(15) -0.015(2)
C018 0.0507(19) 0.045(2) 0.0411(18) 0.0036(15) -0.0201(14) -0.0237(17)
C019 0.047(2) 0.063(3) 0.0373(19) -0.0058(18) -0.0119(15) -0.0135(19)
C01A 0.057(2) 0.085(3) 0.0404(19) -0.0033(19) -0.0071(16) -0.040(2)
C01B 0.0474(19) 0.064(3) 0.044(2) 0.0019(18) -0.0117(15) -0.0249(19)
C01C 0.051(2) 0.054(3) 0.050(2) -0.0070(18) -0.0093(16) -0.0239(19)
C01D 0.0419(18) 0.063(3) 0.0434(18) -0.0091(17) -0.0085(15) -0.0287(19)
C01E 0.046(2) 0.070(3) 0.045(2) -0.0005(18) -0.0025(16) -0.024(2)
C01F 0.044(2) 0.066(3) 0.044(2) -0.0163(19) -0.0074(15) -0.0157(19)
C01G 0.0358(16) 0.046(2) 0.0422(17) 0.0019(15) -0.0107(12) -0.0095(15)
C01H 0.054(2) 0.055(3) 0.0439(19) -0.0028(17) -0.0083(16) -0.0288(19)
C01I 0.0348(16) 0.047(2) 0.0385(18) -0.0021(15) -0.0139(13) -0.0149(15)
C01J 0.051(2) 0.057(2) 0.0449(19) -0.0062(17) -0.0119(15) -0.0331(19)
C01K 0.0333(16) 0.034(2) 0.0329(16) 0.0012(13) -0.0121(12) -0.0109(14)
C01L 0.0398(16) 0.0324(18) 0.0444(17) 0.0013(14) -0.0154(13) -0.0139(14)
C01M 0.0488(19) 0.040(2) 0.050(2) 0.0078(16) -0.0255(16) -0.0218(17)
C01N 0.051(2) 0.060(3) 0.075(2) 0.018(2) -0.0115(18) -0.0247(19)
C01O 0.053(2) 0.101(4) 0.043(2) -0.003(2) -0.0069(16) -0.036(3)
C01P 0.046(2) 0.071(3) 0.070(2) 0.010(2) -0.0249(18) -0.013(2)
C01Q 0.055(2) 0.071(3) 0.086(3) 0.018(2) -0.040(2) -0.029(2)
C01R 0.0408(17) 0.047(2) 0.0357(17) 0.0016(14) -0.0128(13) -0.0199(16)
C01S 0.0420(18) 0.049(2) 0.064(2) -0.0008(17) -0.0115(15) -0.0193(17)
C01T 0.0413(18) 0.048(2) 0.0350(17) 0.0051(15) -0.0164(13) -0.0163(16)
C01U 0.053(2) 0.057(3) 0.068(3) -0.014(2) -0.0189(19) -0.018(2)
C01V 0.069(3) 0.048(2) 0.051(2) 0.0144(18) -0.037(2) -0.026(2)
C01W 0.079(3) 0.072(3) 0.056(2) 0.019(2) -0.025(2) -0.028(2)

loop_
_atom_type_symbol
_atom_type_description
_atom_type_scat_dispersion_real
_atom_type_scat_dispersion_imag
_atom_type_scat_source
C C 0.0181 0.0091 'International Tables Vol C Tables 4.2.6.8 and 6.1.1.4'
H H 0.0000 0.0000 'International Tables Vol C Tables 4.2.6.8 and 6.1.1.4'
N N 0.0311 0.0180 'International Tables Vol C Tables 4.2.6.8 and 6.1.1.4'
O O 0.0492 0.0322 'International Tables Vol C Tables 4.2.6.8 and 6.1.1.4'
S S 0.3331 0.5567 'International Tables Vol C Tables 4.2.6.8 and 6.1.1.4'

loop_
_geom_angle_atom_site_label_1
_geom_angle_atom_site_label_2
_geom_angle_atom_site_label_3
_geom_angle
_geom_angle_site_symmetry_1
_geom_angle_site_symmetry_3
_geom_angle_publ_flag
O003 S01 N00F 105.86(13) . . ?
O003 S01 C00V 108.14(15) . . ?
O004 S01 O003 118.65(14) . . ?
O004 S01 N00F 108.46(14) . . ?
O004 S01 C00V 107.87(15) . . ?
N00F S01 C00V 107.37(13) . . ?
N008 S02 C00Q 107.40(14) . . ?
O009 S02 N008 107.98(15) . . ?
O009 S02 C00Q 107.94(16) . . ?
O00A S02 N008 105.53(14) . . ?
O00A S02 O009 119.50(14) . . ?
O00A S02 C00Q 107.94(16) . . ?
C00M O005 C01A 107.6(3) . . ?
C01S O006 C00B 106.9(2) . . ?
C014 O007 C01K 108.0(2) . . ?
S02 N008 H008 119.8 . . ?
C012 N008 S02 120.4(2) . . ?
C012 N008 H008 119.8 . . ?
O006 C00B C010 110.3(3) . . ?
O006 C00B C012 103.7(3) . . ?
O006 C00B C015 105.7(3) . . ?
C010 C00B C015 110.2(3) . . ?
C012 C00B C010 112.6(3) . . ?
C012 C00B C015 114.0(3) . . ?
C00V C00C H00C 121.0 . . ?
C01I C00C H00C 121.0 . . ?
C01I C00C C00V 118.0(3) . . ?
C00G C00D H00D 120.3 . . ?
C00V C00D H00D 120.3 . . ?
C00V C00D C00G 119.4(3) . . ?
C00O C00E C00L 121.9(3) . . ?
C01J C00E C00L 121.0(3) . . ?
C01J C00E C00O 117.0(3) . . ?
S01 N00F H00F 120.8 . . ?
C00J N00F S01 118.3(2) . . ?
C00J N00F H00F 120.8 . . ?
C00D C00G H00G 121.2 . . ?
C013 C00G C00D 117.7(3) . . ?
C013 C00G H00G 121.2 . . ?
C00M C00H C017 109.3(3) . . ?
C00M C00H C01T 118.6(3) . . ?
C01T C00H C017 131.9(3) . . ?
C00O C00I H00I 119.0 . . ?
C00O C00I C016 122.0(3) . . ?
C016 C00I H00I 119.0 . . ?
N00F C00J H00A 109.8 . . ?
N00F C00J H00B 109.8 . . ?
N00F C00J C01K 109.6(3) . . ?
H00A C00J H00B 108.2 . . ?
C01K C00J H00A 109.8 . . ?
C01K C00J H00B 109.8 . . ?
C00S C00K C010 120.7(3) . . ?
C00S C00K C018 117.8(3) . . ?
C018 C00K C010 121.5(3) . . ?
C00X C00L C00E 121.2(3) . . ?
C00X C00L C01H 117.6(3) . . ?
C01H C00L C00E 121.2(3) . . ?
O005 C00M C00H 113.2(4) . . ?
O005 C00M C01V 123.1(3) . . ?
C01V C00M C00H 123.7(3) . . ?
C013 O00N C00Y 108.5(3) . . ?
C00E C00O H00O 119.6 . . ?
C00I C00O C00E 120.8(3) . . ?
C00I C00O H00O 119.6 . . ?
H00E C00P H00H 107.2 . . ?
C016 C00P H00E 107.9 . . ?
C016 C00P H00H 107.9 . . ?
C016 C00P C01K 117.6(3) . . ?
C01K C00P H00E 107.9 . . ?
C01K C00P H00H 107.9 . . ?
C01M C00Q S02 119.6(3) . . ?
C01M C00Q C01T 121.8(3) . . ?
C01T C00Q S02 118.7(2) . . ?
C018 C00R H00R 119.3 . . ?
C018 C00R C01R 121.5(3) . . ?
C01R C00R H00R 119.3 . . ?
C00K C00S H00S 119.2 . . ?
C00K C00S C00Z 121.6(3) . . ?
C00Z C00S H00S 119.2 . . ?
C01B C00T C01R 120.2(4) . . ?
C01C C00T C01B 118.1(4) . . ?
C01C C00T C01R 121.7(3) . . ?
C014 C00U C01L 99.4(2) . . ?
C014 C00U C01N 111.9(3) . . ?
C01N C00U C01L 112.2(3) . . ?
C01Q C00U C014 110.8(3) . . ?
C01Q C00U C01L 112.0(3) . . ?
C01Q C00U C01N 110.2(3) . . ?
C00C C00V S01 118.6(2) . . ?
C00D C00V S01 119.0(3) . . ?
C00D C00V C00C 122.4(3) . . ?
C01F C00W H00W 119.7 . . ?
C01H C00W H00W 119.7 . . ?
C01H C00W C01F 120.7(4) . . ?
C00L C00X H00X 119.4 . . ?
C01E C00X C00L 121.3(4) . . ?
C01E C00X H00X 119.4 . . ?
O00N C00Y H00J 110.1 . . ?
O00N C00Y H00K 110.1 . . ?
O00N C00Y C019 108.2(3) . . ?
H00J C00Y H00K 108.4 . . ?
C019 C00Y H00J 110.1 . . ?
C019 C00Y H00K 110.1 . . ?
C00S C00Z H00Z 119.6 . . ?
C00S C00Z C01R 120.7(3) . . ?
C01R C00Z H00Z 119.6 . . ?
C00B C010 H01R 108.5 . . ?
C00B C010 H01S 108.5 . . ?
C00K C010 C00B 115.1(3) . . ?
C00K C010 H01R 108.5 . . ?
C00K C010 H01S 108.5 . . ?
H01R C010 H01S 107.5 . . ?
C01O C011 H011 120.1 . . ?
C01U C011 H011 120.1 . . ?
C01U C011 C01O 119.7(4) . . ?
N008 C012 C00B 111.1(3) . . ?
N008 C012 H01T 109.4 . . ?
N008 C012 H01U 109.4 . . ?
C00B C012 H01T 109.4 . . ?
C00B C012 H01U 109.4 . . ?
H01T C012 H01U 108.0 . . ?
C00G C013 C01I 123.5(3) . . ?
O00N C013 C00G 124.2(3) . . ?
O00N C013 C01I 112.3(3) . . ?
O007 C014 C00U 106.0(3) . . ?
O007 C014 H01A 110.5 . . ?
O007 C014 H01B 110.5 . . ?
C00U C014 H01A 110.5 . . ?
C00U C014 H01B 110.5 . . ?
H01A C014 H01B 108.7 . . ?
C00B C015 H01V 110.7 . . ?
C00B C015 H01W 110.7 . . ?
C00B C015 C01G 105.4(3) . . ?
H01V C015 H01W 108.8 . . ?
C01G C015 H01V 110.7 . . ?
C01G C015 H01W 110.7 . . ?
C00I C016 C00P 121.4(3) . . ?
C00I C016 C01D 116.8(3) . . ?
C01D C016 C00P 121.7(3) . . ?
C00H C017 H01X 111.5 . . ?
C00H C017 H01Y 111.5 . . ?
C00H C017 C01A 101.4(3) . . ?
H01X C017 H01Y 109.3 . . ?
C01A C017 H01X 111.5 . . ?
C01A C017 H01Y 111.5 . . ?
C00K C018 H018 119.7 . . ?
C00R C018 C00K 120.6(3) . . ?
C00R C018 H018 119.7 . . ?
C00Y C019 H01C 111.4 . . ?
C00Y C019 H01D 111.4 . . ?
H01C C019 H01D 109.3 . . ?
C01I C019 C00Y 101.8(3) . . ?
C01I C019 H01C 111.4 . . ?
C01I C019 H01D 111.4 . . ?
O005 C01A C017 107.7(3) . . ?
O005 C01A H01Z 110.2 . . ?
O005 C01A H 110.2 . . ?
C017 C01A H01Z 110.2 . . ?
C017 C01A H 110.2 . . ?
H01Z C01A H 108.5 . . ?
C00T C01B H01 119.7 . . ?
C00T C01B C01O 120.6(4) . . ?
C01O C01B H01 119.7 . . ?
C00T C01C H1 119.5 . . ?
C00T C01C C01U 121.0(4) . . ?
C01U C01C H1 119.5 . . ?
C016 C01D H01E 119.1 . . ?
C01J C01D C016 121.8(3) . . ?
C01J C01D H01E 119.1 . . ?
C00X C01E H01F 119.7 . . ?
C01F C01E C00X 120.5(4) . . ?
C01F C01E H01F 119.7 . . ?
C00W C01F H01G 120.4 . . ?
C01E C01F C00W 119.2(4) . . ?
C01E C01F H01G 120.4 . . ?
C01P C01G C015 112.7(3) . . ?
C01S C01G C015 102.0(3) . . ?
C01S C01G C01P 110.9(3) . . ?
C01S C01G C01W 110.5(3) . . ?
C01W C01G C015 110.3(3) . . ?
C01W C01G C01P 110.2(3) . . ?
C00L C01H H01H 119.7 . . ?
C00W C01H C00L 120.7(4) . . ?
C00W C01H H01H 119.7 . . ?
C00C C01I C013 119.0(3) . . ?
C00C C01I C019 132.3(3) . . ?
C013 C01I C019 108.6(3) . . ?
C00E C01J H01J 119.2 . . ?
C01D C01J C00E 121.5(3) . . ?
C01D C01J H01J 119.2 . . ?
O007 C01K C00J 107.6(2) . . ?
O007 C01K C00P 105.0(2) . . ?
O007 C01K C01L 105.5(2) . . ?
C00J C01K C00P 111.9(3) . . ?
C00J C01K C01L 110.8(3) . . ?
C01L C01K C00P 115.4(3) . . ?
C00U C01L H01I 110.6 . . ?
C00U C01L H01K 110.6 . . ?
C01K C01L C00U 105.5(3) . . ?
C01K C01L H01I 110.6 . . ?
C01K C01L H01K 110.6 . . ?
H01I C01L H01K 108.8 . . ?
C00Q C01M H2 119.9 . . ?
C00Q C01M C01V 120.3(4) . . ?
C01V C01M H2 119.9 . . ?
C00U C01N H01L 109.5 . . ?
C00U C01N H01M 109.5 . . ?
C00U C01N H01N 109.5 . . ?
H01L C01N H01M 109.5 . . ?
H01L C01N H01N 109.5 . . ?
H01M C01N H01N 109.5 . . ?
C011 C01O C01B 119.8(4) . . ?
C011 C01O H3 120.1 . . ?
C01B C01O H3 120.1 . . ?
C01G C01P H4 109.5 . . ?
C01G C01P HA 109.5 . . ?
C01G C01P HB 109.5 . . ?
H4 C01P HA 109.5 . . ?
H4 C01P HB 109.5 . . ?
HA C01P HB 109.5 . . ?
C00U C01Q H01O 109.5 . . ?
C00U C01Q H01P 109.5 . . ?
C00U C01Q H01Q 109.5 . . ?
H01O C01Q H01P 109.5 . . ?
H01O C01Q H01Q 109.5 . . ?
H01P C01Q H01Q 109.5 . . ?
C00R C01R C00T 122.3(3) . . ?
C00R C01R C00Z 117.8(3) . . ?
C00Z C01R C00T 119.8(3) . . ?
O006 C01S C01G 105.6(3) . . ?
O006 C01S H5 110.6 . . ?
O006 C01S HC 110.6 . . ?
C01G C01S H5 110.6 . . ?
C01G C01S HC 110.6 . . ?
H5 C01S HC 108.8 . . ?
C00H C01T H6 120.9 . . ?
C00Q C01T C00H 118.3(3) . . ?
C00Q C01T H6 120.9 . . ?
C011 C01U C01C 120.7(4) . . ?
C011 C01U H7 119.6 . . ?
C01C C01U H7 119.6 . . ?
C00M C01V C01M 117.3(3) . . ?
C00M C01V H8 121.3 . . ?
C01M C01V H8 121.3 . . ?
C01G C01W H9 109.5 . . ?
C01G C01W HD 109.5 . . ?
C01G C01W HE 109.5 . . ?
H9 C01W HD 109.5 . . ?
H9 C01W HE 109.5 . . ?
HD C01W HE 109.5 . . ?

loop_
_geom_bond_atom_site_label_1
_geom_bond_atom_site_label_2
_geom_bond_distance
_geom_bond_site_symmetry_2
_geom_bond_publ_flag
S01 O003 1.442(2) . ?
S01 O004 1.428(2) . ?
S01 N00F 1.616(3) . ?
S01 C00V 1.767(3) . ?
S02 N008 1.617(3) . ?
S02 O009 1.435(2) . ?
S02 O00A 1.432(2) . ?
S02 C00Q 1.767(3) . ?
O005 C00M 1.359(4) . ?
O005 C01A 1.460(5) . ?
O006 C00B 1.438(4) . ?
O006 C01S 1.433(4) . ?
O007 C014 1.422(4) . ?
O007 C01K 1.454(4) . ?
N008 H008 0.8700 . ?
N008 C012 1.461(4) . ?
C00B C010 1.543(5) . ?
C00B C012 1.522(5) . ?
C00B C015 1.544(4) . ?
C00C H00C 0.9400 . ?
C00C C00V 1.400(4) . ?
C00C C01I 1.371(4) . ?
C00D H00D 0.9400 . ?
C00D C00G 1.393(5) . ?
C00D C00V 1.385(4) . ?
C00E C00L 1.481(5) . ?
C00E C00O 1.401(5) . ?
C00E C01J 1.394(5) . ?
N00F H00F 0.8700 . ?
N00F C00J 1.467(4) . ?
C00G H00G 0.9400 . ?
C00G C013 1.366(5) . ?
C00H C00M 1.380(5) . ?
C00H C017 1.500(5) . ?
C00H C01T 1.395(5) . ?
C00I H00I 0.9400 . ?
C00I C00O 1.381(5) . ?
C00I C016 1.390(5) . ?
C00J H00A 0.9800 . ?
C00J H00B 0.9800 . ?
C00J C01K 1.534(4) . ?
C00K C00S 1.384(5) . ?
C00K C010 1.507(5) . ?
C00K C018 1.394(5) . ?
C00L C00X 1.394(5) . ?
C00L C01H 1.406(5) . ?
C00M C01V 1.371(5) . ?
O00N C00Y 1.435(5) . ?
O00N C013 1.365(4) . ?
C00O H00O 0.9400 . ?
C00P H00E 0.9800 . ?
C00P H00H 0.9800 . ?
C00P C016 1.510(4) . ?
C00P C01K 1.543(4) . ?
C00Q C01M 1.381(5) . ?
C00Q C01T 1.388(5) . ?
C00R H00R 0.9400 . ?
C00R C018 1.386(5) . ?
C00R C01R 1.388(5) . ?
C00S H00S 0.9400 . ?
C00S C00Z 1.384(5) . ?
C00T C01B 1.398(5) . ?
C00T C01C 1.383(5) . ?
C00T C01R 1.493(5) . ?
C00U C014 1.522(5) . ?
C00U C01L 1.538(4) . ?
C00U C01N 1.534(5) . ?
C00U C01Q 1.520(5) . ?
C00W H00W 0.9400 . ?
C00W C01F 1.392(6) . ?
C00W C01H 1.379(5) . ?
C00X H00X 0.9400 . ?
C00X C01E 1.385(5) . ?
C00Y H00J 0.9800 . ?
C00Y H00K 0.9800 . ?
C00Y C019 1.531(5) . ?
C00Z H00Z 0.9400 . ?
C00Z C01R 1.390(5) . ?
C010 H01R 0.9800 . ?
C010 H01S 0.9800 . ?
C011 H011 0.9400 . ?
C011 C01O 1.380(7) . ?
C011 C01U 1.371(6) . ?
C012 H01T 0.9800 . ?
C012 H01U 0.9800 . ?
C013 C01I 1.399(5) . ?
C014 H01A 0.9800 . ?
C014 H01B 0.9800 . ?
C015 H01V 0.9800 . ?
C015 H01W 0.9800 . ?
C015 C01G 1.545(5) . ?
C016 C01D 1.390(5) . ?
C017 H01X 0.9800 . ?
C017 H01Y 0.9800 . ?
C017 C01A 1.535(5) . ?
C018 H018 0.9400 . ?
C019 H01C 0.9800 . ?
C019 H01D 0.9800 . ?
C019 C01I 1.505(4) . ?
C01A H01Z 0.9800 . ?
C01A H 0.9800 . ?
C01B H01 0.9400 . ?
C01B C01O 1.402(6) . ?
C01C H1 0.9400 . ?
C01C C01U 1.386(5) . ?
C01D H01E 0.9400 . ?
C01D C01J 1.374(5) . ?
C01E H01F 0.9400 . ?
C01E C01F 1.373(6) . ?
C01F H01G 0.9400 . ?
C01G C01P 1.532(5) . ?
C01G C01S 1.521(5) . ?
C01G C01W 1.521(5) . ?
C01H H01H 0.9400 . ?
C01J H01J 0.9400 . ?
C01K C01L 1.535(5) . ?
C01L H01I 0.9800 . ?
C01L H01K 0.9800 . ?
C01M H2 0.9400 . ?
C01M C01V 1.389(5) . ?
C01N H01L 0.9700 . ?
C01N H01M 0.9700 . ?
C01N H01N 0.9700 . ?
C01O H3 0.9400 . ?
C01P H4 0.9700 . ?
C01P HA 0.9700 . ?
C01P HB 0.9700 . ?
C01Q H01O 0.9700 . ?
C01Q H01P 0.9700 . ?
C01Q H01Q 0.9700 . ?
C01S H5 0.9800 . ?
C01S HC 0.9800 . ?
C01T H6 0.9400 . ?
C01U H7 0.9400 . ?
C01V H8 0.9400 . ?
C01W H9 0.9700 . ?
C01W HD 0.9700 . ?
C01W HE 0.9700 . ?

loop_
_geom_torsion_atom_site_label_1
_geom_torsion_atom_site_label_2
_geom_torsion_atom_site_label_3
_geom_torsion_atom_site_label_4
_geom_torsion
_geom_torsion_site_symmetry_1
_geom_torsion_site_symmetry_2
_geom_torsion_site_symmetry_3
_geom_torsion_site_symmetry_4
_geom_torsion_publ_flag
S01 N00F C00J C01K 177.9(2) . . . . ?
S02 N008 C012 C00B 177.1(2) . . . . ?
S02 C00Q C01M C01V -179.7(3) . . . . ?
S02 C00Q C01T C00H -179.2(3) . . . . ?
O003 S01 N00F C00J 179.3(2) . . . . ?
O003 S01 C00V C00C 55.5(3) . . . . ?
O003 S01 C00V C00D -125.2(3) . . . . ?
O004 S01 N00F C00J 50.9(2) . . . . ?
O004 S01 C00V C00C -175.0(2) . . . . ?
O004 S01 C00V C00D 4.3(3) . . . . ?
O005 C00M C01V C01M 179.1(3) . . . . ?
O006 C00B C010 C00K 55.1(4) . . . . ?
O006 C00B C012 N008 -170.5(2) . . . . ?
O006 C00B C015 C01G 7.0(4) . . . . ?
O007 C01K C01L C00U 11.1(3) . . . . ?
N008 S02 C00Q C01M -121.5(3) . . . . ?
N008 S02 C00Q C01T 59.2(3) . . . . ?
O009 S02 N008 C012 -44.8(3) . . . . ?
O009 S02 C00Q C01M -5.4(3) . . . . ?
O009 S02 C00Q C01T 175.4(3) . . . . ?
O00A S02 N008 C012 -173.6(2) . . . . ?
O00A S02 C00Q C01M 125.1(3) . . . . ?
O00A S02 C00Q C01T -54.2(3) . . . . ?
C00B O006 C01S C01G 39.6(3) . . . . ?
C00B C015 C01G C01P 134.4(3) . . . . ?
C00B C015 C01G C01S 15.4(4) . . . . ?
C00B C015 C01G C01W -102.0(4) . . . . ?
C00D C00G C013 O00N -178.3(3) . . . . ?
C00D C00G C013 C01I -0.4(5) . . . . ?
C00E C00L C00X C01E -177.6(3) . . . . ?
C00E C00L C01H C00W 177.7(3) . . . . ?
N00F S01 C00V C00C -58.3(3) . . . . ?
N00F S01 C00V C00D 121.0(3) . . . . ?
N00F C00J C01K O007 -60.2(3) . . . . ?
N00F C00J C01K C00P 54.6(3) . . . . ?
N00F C00J C01K C01L -175.0(2) . . . . ?
C00G C00D C00V S01 179.8(2) . . . . ?
C00G C00D C00V C00C -1.0(5) . . . . ?
C00G C013 C01I C00C 0.5(5) . . . . ?
C00G C013 C01I C019 -178.9(3) . . . . ?
C00H C00M C01V C01M 0.5(6) . . . . ?
C00H C017 C01A O005 -8.6(4) . . . . ?
C00I C016 C01D C01J -1.3(6) . . . . ?
C00J C01K C01L C00U 127.2(3) . . . . ?
C00K C00S C00Z C01R 1.2(7) . . . . ?
C00L C00E C00O C00I 177.2(3) . . . . ?
C00L C00E C01J C01D -175.7(3) . . . . ?
C00L C00X C01E C01F 0.0(6) . . . . ?
C00M O005 C01A C017 8.4(4) . . . . ?
C00M C00H C017 C01A 6.1(4) . . . . ?
C00M C00H C01T C00Q -1.6(5) . . . . ?
O00N C00Y C019 C01I 6.5(4) . . . . ?
O00N C013 C01I C00C 178.6(3) . . . . ?
O00N C013 C01I C019 -0.8(4) . . . . ?
C00O C00E C00L C00X -43.2(5) . . . . ?
C00O C00E C00L C01H 138.4(4) . . . . ?
C00O C00E C01J C01D 1.0(6) . . . . ?
C00O C00I C016 C00P -173.7(3) . . . . ?
C00O C00I C016 C01D 2.9(5) . . . . ?
C00P C016 C01D C01J 175.3(3) . . . . ?
C00P C01K C01L C00U -104.2(3) . . . . ?
C00Q S02 N008 C012 71.4(3) . . . . ?
C00Q C01M C01V C00M -0.6(5) . . . . ?
C00S C00K C010 C00B -83.4(4) . . . . ?
C00S C00K C018 C00R -0.8(5) . . . . ?
C00S C00Z C01R C00R -1.9(6) . . . . ?
C00S C00Z C01R C00T 174.5(4) . . . . ?
C00T C01B C01O C011 -0.6(6) . . . . ?
C00T C01C C01U C011 -0.2(6) . . . . ?
C00V S01 N00F C00J -65.4(3) . . . . ?
C00V C00C C01I C013 -0.7(5) . . . . ?
C00V C00C C01I C019 178.4(3) . . . . ?
C00V C00D C00G C013 0.6(5) . . . . ?
C00X C00L C01H C00W -0.7(6) . . . . ?
C00X C01E C01F C00W -1.0(6) . . . . ?
C00Y O00N C013 C00G -176.7(3) . . . . ?
C00Y O00N C013 C01I 5.2(4) . . . . ?
C00Y C019 C01I C00C 177.2(4) . . . . ?
C00Y C019 C01I C013 -3.6(4) . . . . ?
C010 C00B C012 N008 -51.3(4) . . . . ?
C010 C00B C015 C01G -112.2(3) . . . . ?
C010 C00K C00S C00Z -177.0(4) . . . . ?
C010 C00K C018 C00R 176.3(3) . . . . ?
C012 C00B C010 C00K -60.2(4) . . . . ?
C012 C00B C015 C01G 120.2(3) . . . . ?
C013 O00N C00Y C019 -7.4(4) . . . . ?
C014 O007 C01K C00J -104.0(3) . . . . ?
C014 O007 C01K C00P 136.6(3) . . . . ?
C014 O007 C01K C01L 14.2(3) . . . . ?
C014 C00U C01L C01K -29.8(3) . . . . ?
C015 C00B C010 C00K 171.4(3) . . . . ?
C015 C00B C012 N008 75.1(4) . . . . ?
C015 C01G C01S O006 -33.1(3) . . . . ?
C016 C00I C00O C00E -2.6(5) . . . . ?
C016 C00P C01K O007 174.1(3) . . . . ?
C016 C00P C01K C00J 57.7(4) . . . . ?
C016 C00P C01K C01L -70.3(4) . . . . ?
C016 C01D C01J C00E -0.6(6) . . . . ?
C017 C00H C00M O005 -1.3(4) . . . . ?
C017 C00H C00M C01V 177.4(4) . . . . ?
C017 C00H C01T C00Q -177.5(3) . . . . ?
C018 C00K C00S C00Z 0.2(6) . . . . ?
C018 C00K C010 C00B 99.6(4) . . . . ?
C018 C00R C01R C00T -175.0(3) . . . . ?
C018 C00R C01R C00Z 1.3(6) . . . . ?
C01A O005 C00M C00H -4.5(4) . . . . ?
C01A O005 C00M C01V 176.8(4) . . . . ?
C01B C00T C01C C01U 0.6(6) . . . . ?
C01B C00T C01R C00R 40.0(5) . . . . ?
C01B C00T C01R C00Z -136.2(4) . . . . ?
C01C C00T C01B C01O -0.2(6) . . . . ?
C01C C00T C01R C00R -142.8(4) . . . . ?
C01C C00T C01R C00Z 41.0(5) . . . . ?
C01F C00W C01H C00L -0.3(6) . . . . ?
C01H C00L C00X C01E 0.9(6) . . . . ?
C01H C00W C01F C01E 1.1(6) . . . . ?
C01I C00C C00V S01 -179.7(3) . . . . ?
C01I C00C C00V C00D 1.0(5) . . . . ?
C01J C00E C00L C00X 133.4(4) . . . . ?
C01J C00E C00L C01H -45.0(5) . . . . ?
C01J C00E C00O C00I 0.5(5) . . . . ?
C01K O007 C014 C00U -34.8(3) . . . . ?
C01K C00P C016 C00I -91.5(4) . . . . ?
C01K C00P C016 C01D 92.1(4) . . . . ?
C01L C00U C014 O007 39.5(3) . . . . ?
C01M C00Q C01T C00H 1.5(5) . . . . ?
C01N C00U C014 O007 158.1(3) . . . . ?
C01N C00U C01L C01K -148.2(3) . . . . ?
C01O C011 C01U C01C -0.7(6) . . . . ?
C01P C01G C01S O006 -153.3(3) . . . . ?
C01Q C00U C014 O007 -78.5(3) . . . . ?
C01Q C00U C01L C01K 87.2(3) . . . . ?
C01R C00R C018 C00K 0.1(5) . . . . ?
C01R C00T C01B C01O 177.0(3) . . . . ?
C01R C00T C01C C01U -176.6(3) . . . . ?
C01S O006 C00B C010 90.5(3) . . . . ?
C01S O006 C00B C012 -148.8(3) . . . . ?
C01S O006 C00B C015 -28.6(3) . . . . ?
C01T C00H C00M O005 -178.1(3) . . . . ?
C01T C00H C00M C01V 0.6(6) . . . . ?
C01T C00H C017 C01A -177.7(4) . . . . ?
C01T C00Q C01M C01V -0.4(5) . . . . ?
C01U C011 C01O C01B 1.1(6) . . . . ?
C01W C01G C01S O006 84.1(4) . . . . ?

loop_
_twin_individual_id
_twin_individual_mass_fraction_refined
1 0.925(16)
2 0.075(16)
